data_4126804
loop_
_publ_author_name
'Kosai, Tomoyuki'
'Iwamoto, Takeaki'

_publ_section_title
;
 A Stable Push-Pull Disilene: Substantial Donor-Acceptor Interactions
 through the Si=Si Double Bond.
;
_journal_name_full 'Journal of the American Chemical Society'
_journal_paper_doi 10.1021/jacs.7b09989
_journal_year 2017
_chemical_formula_moiety 'C42 H74 B N Si4'
_chemical_formula_sum 'C42 H74 B N Si4'
_chemical_formula_weight 716.19
_chemical_name_systematic
;
 ?
;
_space_group_crystal_system monoclinic
_space_group_IT_number 14
_space_group_name_Hall '-P 2ybc'
_space_group_name_H-M_alt 'P 1 21/c 1'
_symmetry_space_group_name_Hall '-P 2ybc'
_symmetry_space_group_name_H-M 'P 1 21/c 1'
_atom_sites_solution_hydrogens geom
_audit_creation_method SHELXL-2014
_cell_angle_alpha 90
_cell_angle_beta 98.3530(10)
_cell_angle_gamma 90
_cell_formula_units_Z 4
_cell_length_a 14.9159(6)
_cell_length_b 17.9452(8)
_cell_length_c 16.0708(7)
_cell_measurement_reflns_used 9828
_cell_measurement_temperature 100(2)
_cell_measurement_theta_max 33.06
_cell_measurement_theta_min 2.27
_cell_volume 4256.0(3)
_computing_cell_refinement 'Bruker SAINT'
_computing_data_collection 'Bruker APEX2'
_computing_data_reduction 'Bruker SAINT'
_computing_molecular_graphics 'Bruker SHELXTL'
_computing_publication_material 'Bruker SHELXTL'
_computing_structure_refinement 'SHELXL-2014 (Sheldrick 2014)'
_computing_structure_solution 'SHELXS-97 (Sheldrick 2008)'
_diffrn_ambient_temperature 100(2)
_diffrn_detector_area_resol_mean 8.333
_diffrn_measured_fraction_theta_full 1.000
_diffrn_measured_fraction_theta_max 1.000
_diffrn_measurement_device_type 'Bruker APEXII CCD area detector'
_diffrn_measurement_method 'phi and omega scans'
_diffrn_radiation_monochromator 'Bruker Helios multilayer confocal mirror'
_diffrn_radiation_source 'Bruker TXS fine-focus rotating anode'
_diffrn_radiation_type MoK\a
_diffrn_radiation_wavelength 0.71073
_diffrn_reflns_av_R_equivalents 0.0354
_diffrn_reflns_av_unetI/netI 0.0216
_diffrn_reflns_Laue_measured_fraction_full 1.000
_diffrn_reflns_Laue_measured_fraction_max 1.000
_diffrn_reflns_limit_h_max 19
_diffrn_reflns_limit_h_min -19
_diffrn_reflns_limit_k_max 23
_diffrn_reflns_limit_k_min -23
_diffrn_reflns_limit_l_max 20
_diffrn_reflns_limit_l_min -20
_diffrn_reflns_number 62917
_diffrn_reflns_point_group_measured_fraction_full 1.000
_diffrn_reflns_point_group_measured_fraction_max 1.000
_diffrn_reflns_theta_full 25.242
_diffrn_reflns_theta_max 27.499
_diffrn_reflns_theta_min 1.380
_exptl_absorpt_coefficient_mu 0.169
_exptl_absorpt_correction_T_max 0.7467
_exptl_absorpt_correction_T_min 0.6863
_exptl_absorpt_correction_type empirical
_exptl_absorpt_process_details 'SADABS Sheldrick 1996'
_exptl_crystal_colour red
_exptl_crystal_density_diffrn 1.118
_exptl_crystal_description block
_exptl_crystal_F_000 1576
_exptl_crystal_size_max 0.250
_exptl_crystal_size_mid 0.150
_exptl_crystal_size_min 0.150
_refine_diff_density_max 1.699
_refine_diff_density_min -0.599
_refine_diff_density_rms 0.062
_refine_ls_extinction_method none
_refine_ls_goodness_of_fit_ref 1.023
_refine_ls_hydrogen_treatment mixed
_refine_ls_matrix_type full
_refine_ls_number_parameters 463
_refine_ls_number_reflns 9798
_refine_ls_number_restraints 0
_refine_ls_restrained_S_all 1.023
_refine_ls_R_factor_all 0.0563
_refine_ls_R_factor_gt 0.0465
_refine_ls_shift/su_max 0.001
_refine_ls_shift/su_mean 0.000
_refine_ls_structure_factor_coef Fsqd
_refine_ls_weighting_details 'w=1/[\s^2^(Fo^2^)+(0.0547P)^2^+5.1999P] where P=(Fo^2^+2Fc^2^)/3'
_refine_ls_weighting_scheme calc
_refine_ls_wR_factor_gt 0.1163
_refine_ls_wR_factor_ref 0.1260
_reflns_Friedel_coverage 0.000
_reflns_number_gt 8311
_reflns_number_total 9798
_reflns_threshold_expression 'I > 2\s(I)'
_cod_data_source_file ja7b09989_si_002.cif
_cod_data_source_block Compound_1__TK51a
_cod_database_code 4126804
_shelx_space_group_comment
;
The symmetry employed for this shelxl refinement is uniquely defined
by the following loop, which should always be used as a source of
symmetry information in preference to the above space-group names.
They are only intended as comments.
;
_shelx_estimated_absorpt_t_min 0.959
_shelx_estimated_absorpt_t_max 0.975
_shelxl_version_number 2014-3

loop_
_space_group_symop_operation_xyz
'x, y, z'
'-x, y+1/2, -z+1/2'
'-x, -y, -z'
'x, -y-1/2, z-1/2'

loop_
_atom_site_label
_atom_site_type_symbol
_atom_site_fract_x
_atom_site_fract_y
_atom_site_fract_z
_atom_site_U_iso_or_equiv
_atom_site_adp_type
_atom_site_occupancy
_atom_site_site_symmetry_order
_atom_site_calc_flag
_atom_site_refinement_flags_posn
_atom_site_refinement_flags_adp
_atom_site_refinement_flags_occupancy
_atom_site_disorder_assembly
_atom_site_disorder_group
Si1 Si 0.69999(3) 0.53745(2) 0.16956(3) 0.01235(10) Uani 1 1 d . . . . .
Si2 Si 0.77626(3) 0.47335(3) 0.27450(3) 0.01705(11) Uani 1 1 d . . . . .
Si3 Si 0.83381(3) 0.59529(3) 0.05243(3) 0.01663(11) Uani 1 1 d . . . . .
Si4 Si 0.70565(3) 0.45762(3) -0.01118(3) 0.01609(11) Uani 1 1 d . . . . .
N1 N 0.62574(10) 0.61102(8) 0.16827(9) 0.0151(3) Uani 1 1 d . . . . .
B1 B 0.83498(13) 0.37881(11) 0.25813(12) 0.0175(4) Uani 1 1 d . . . . .
C1 C 0.72189(11) 0.54488(9) 0.05717(10) 0.0133(3) Uani 1 1 d . . . . .
C2 C 0.64082(12) 0.59740(10) 0.02179(11) 0.0182(3) Uani 1 1 d . . . . .
H1 H 0.6573 0.6259 -0.0265 0.022 Uiso 1 1 calc R U . . .
H2 H 0.5871 0.5666 0.0012 0.022 Uiso 1 1 calc R U . . .
C3 C 0.61654(12) 0.65169(10) 0.08800(11) 0.0189(3) Uani 1 1 d . . . . .
H3 H 0.6579 0.6951 0.0926 0.023 Uiso 1 1 calc R U . . .
H4 H 0.5536 0.6698 0.0725 0.023 Uiso 1 1 calc R U . . .
C4 C 0.76177(13) 0.49693(10) 0.38719(10) 0.0192(3) Uani 1 1 d . . . . .
C5 C 0.81561(13) 0.55319(10) 0.43215(12) 0.0221(4) Uani 1 1 d . . . . .
C6 C 0.80838(15) 0.56545(12) 0.51707(13) 0.0295(4) Uani 1 1 d . . . . .
H5 H 0.8459 0.6021 0.5473 0.035 Uiso 1 1 calc R U . . .
C7 C 0.74773(17) 0.52555(12) 0.55876(12) 0.0329(5) Uani 1 1 d . . . . .
C8 C 0.69572(18) 0.47140(12) 0.51458(13) 0.0339(5) Uani 1 1 d . . . . .
H6 H 0.6541 0.4441 0.5421 0.041 Uiso 1 1 calc R U . . .
C9 C 0.70201(15) 0.45516(11) 0.43048(12) 0.0266(4) Uani 1 1 d . . . . .
C10 C 0.84321(12) 0.33314(11) 0.17573(12) 0.0226(4) Uani 1 1 d . . . . .
H7 H 0.8049 0.3570 0.1267 0.027 Uiso 1 1 calc R U . . .
C11 C 0.89465(14) 0.33958(11) 0.33639(12) 0.0251(4) Uani 1 1 d . . . . .
H8 H 0.8877 0.3671 0.3892 0.030 Uiso 1 1 calc R U . . .
C12 C 0.94347(13) 0.33388(12) 0.16166(13) 0.0272(4) Uani 1 1 d . . . . .
H9 H 0.9502 0.3012 0.1133 0.033 Uiso 1 1 calc R U . . .
H10 H 0.9598 0.3851 0.1467 0.033 Uiso 1 1 calc R U . . .
C13 C 1.00977(13) 0.30820(12) 0.23770(13) 0.0284(4) Uani 1 1 d . . . . .
H11 H 1.0038 0.2537 0.2444 0.034 Uiso 1 1 calc R U . . .
H12 H 1.0724 0.3186 0.2275 0.034 Uiso 1 1 calc R U . . .
C14 C 0.99338(14) 0.34662(12) 0.31831(14) 0.0306(5) Uani 1 1 d . . . . .
H13 H 1.0086 0.4001 0.3147 0.037 Uiso 1 1 calc R U . . .
H14 H 1.0346 0.3249 0.3660 0.037 Uiso 1 1 calc R U . . .
C15 C 0.80927(17) 0.25168(14) 0.18722(16) 0.0404(6) Uani 1 1 d . . . . .
H73 H 0.7512 0.2444 0.1496 0.058(15) Uiso 0.620(12) 1 calc R . P A 1
H74 H 0.8538 0.2164 0.1693 0.063(16) Uiso 0.620(12) 1 calc R . P A 1
H75 H 0.7423 0.2532 0.1816 0.12(5) Uiso 0.380(12) 1 calc R . P A 2
H76 H 0.8249 0.2216 0.1398 0.13(5) Uiso 0.380(12) 1 calc R . P A 2
C16 C 0.7951(3) 0.2323(2) 0.2786(3) 0.0286(12) Uani 0.620(12) 1 d . . P A 1
H15 H 0.7372 0.2547 0.2894 0.034 Uiso 0.620(12) 1 calc R U P A 1
H16 H 0.7890 0.1775 0.2829 0.034 Uiso 0.620(12) 1 calc R U P A 1
C17 C 0.86749(18) 0.25723(12) 0.34477(15) 0.0370(5) Uani 1 1 d . . . . .
H77 H 0.9216 0.2256 0.3432 0.065(16) Uiso 0.620(12) 1 calc R . P A 1
H78 H 0.8472 0.2500 0.4002 0.041(12) Uiso 0.620(12) 1 calc R . P A 1
H79 H 0.8161 0.2550 0.3773 0.17(7) Uiso 0.380(12) 1 calc R . P A 2
H80 H 0.9190 0.2304 0.3774 0.13(5) Uiso 0.380(12) 1 calc R . P A 2
C18 C 0.83678(15) 0.68810(12) 0.10633(14) 0.0306(5) Uani 1 1 d . . . . .
H17 H 0.8196 0.6819 0.1625 0.046 Uiso 1 1 calc R U . . .
H18 H 0.7942 0.7221 0.0733 0.046 Uiso 1 1 calc R U . . .
H19 H 0.8981 0.7088 0.1114 0.046 Uiso 1 1 calc R U . . .
C19 C 0.84674(14) 0.61361(12) -0.06006(12) 0.0265(4) Uani 1 1 d . . . . .
H20 H 0.8996 0.6456 -0.0622 0.040 Uiso 1 1 calc R U . . .
H21 H 0.7922 0.6385 -0.0884 0.040 Uiso 1 1 calc R U . . .
H22 H 0.8552 0.5663 -0.0883 0.040 Uiso 1 1 calc R U . . .
C20 C 0.93614(13) 0.54356(12) 0.10254(14) 0.0285(4) Uani 1 1 d . . . . .
H23 H 0.9883 0.5773 0.1105 0.043 Uiso 1 1 calc R U . . .
H24 H 0.9484 0.5020 0.0662 0.043 Uiso 1 1 calc R U . . .
H25 H 0.9254 0.5242 0.1572 0.043 Uiso 1 1 calc R U . . .
C21 C 0.64685(14) 0.48365(12) -0.11876(12) 0.0278(4) Uani 1 1 d . . . . .
H26 H 0.6507 0.4420 -0.1576 0.042 Uiso 1 1 calc R U . . .
H27 H 0.6761 0.5277 -0.1389 0.042 Uiso 1 1 calc R U . . .
H28 H 0.5831 0.4948 -0.1159 0.042 Uiso 1 1 calc R U . . .
C22 C 0.81194(13) 0.41000(11) -0.03164(12) 0.0246(4) Uani 1 1 d . . . . .
H29 H 0.8549 0.4078 0.0206 0.037 Uiso 1 1 calc R U . . .
H30 H 0.8389 0.4379 -0.0742 0.037 Uiso 1 1 calc R U . . .
H31 H 0.7976 0.3593 -0.0521 0.037 Uiso 1 1 calc R U . . .
C23 C 0.62954(13) 0.39060(11) 0.03429(13) 0.0246(4) Uani 1 1 d . . . . .
H32 H 0.6183 0.3472 -0.0027 0.037 Uiso 1 1 calc R U . . .
H33 H 0.5719 0.4151 0.0394 0.037 Uiso 1 1 calc R U . . .
H34 H 0.6586 0.3745 0.0900 0.037 Uiso 1 1 calc R U . . .
C24 C 0.58981(11) 0.64758(10) 0.23957(11) 0.0158(3) Uani 1 1 d . . . . .
C25 C 0.55555(12) 0.58764(10) 0.29493(11) 0.0188(3) Uani 1 1 d . . . . .
H35 H 0.6057 0.5532 0.3156 0.023 Uiso 1 1 calc R U . . .
H36 H 0.5070 0.5584 0.2612 0.023 Uiso 1 1 calc R U . . .
C26 C 0.66453(12) 0.69308(11) 0.29311(12) 0.0218(4) Uani 1 1 d . . . . .
H37 H 0.6867 0.7325 0.2581 0.026 Uiso 1 1 calc R U . . .
H38 H 0.7161 0.6601 0.3139 0.026 Uiso 1 1 calc R U . . .
C27 C 0.51037(12) 0.70009(10) 0.20843(11) 0.0201(4) Uani 1 1 d . . . . .
H39 H 0.4615 0.6716 0.1740 0.024 Uiso 1 1 calc R U . . .
H40 H 0.5312 0.7395 0.1726 0.024 Uiso 1 1 calc R U . . .
C28 C 0.51863(13) 0.62318(12) 0.37030(12) 0.0250(4) Uani 1 1 d . . . . .
H41 H 0.4969 0.5832 0.4059 0.030 Uiso 1 1 calc R U . . .
C29 C 0.59403(14) 0.66785(13) 0.42252(12) 0.0296(5) Uani 1 1 d . . . . .
H42 H 0.5709 0.6905 0.4714 0.036 Uiso 1 1 calc R U . . .
H43 H 0.6449 0.6343 0.4439 0.036 Uiso 1 1 calc R U . . .
C30 C 0.62731(13) 0.72891(12) 0.36832(13) 0.0278(4) Uani 1 1 d . . . . .
H44 H 0.6765 0.7581 0.4027 0.033 Uiso 1 1 calc R U . . .
C31 C 0.54876(14) 0.78110(12) 0.33559(14) 0.0307(5) Uani 1 1 d . . . . .
H45 H 0.5703 0.8206 0.3003 0.037 Uiso 1 1 calc R U . . .
H46 H 0.5252 0.8051 0.3835 0.037 Uiso 1 1 calc R U . . .
C32 C 0.47327(13) 0.73603(11) 0.28353(12) 0.0246(4) Uani 1 1 d . . . . .
H47 H 0.4218 0.7700 0.2622 0.029 Uiso 1 1 calc R U . . .
C33 C 0.43972(13) 0.67529(12) 0.33779(13) 0.0275(4) Uani 1 1 d . . . . .
H48 H 0.3906 0.6466 0.3042 0.033 Uiso 1 1 calc R U . . .
H49 H 0.4152 0.6982 0.3858 0.033 Uiso 1 1 calc R U . . .
C34 C 0.88269(13) 0.59879(11) 0.39080(13) 0.0262(4) Uani 1 1 d . . . . .
H50 H 0.8603 0.5999 0.3291 0.031 Uiso 1 1 calc R U . . .
C35 C 0.89164(15) 0.67961(12) 0.42130(15) 0.0326(5) Uani 1 1 d . . . . .
H51 H 0.8312 0.7010 0.4214 0.049 Uiso 1 1 calc R U . . .
H52 H 0.9243 0.7086 0.3836 0.049 Uiso 1 1 calc R U . . .
H53 H 0.9252 0.6810 0.4784 0.049 Uiso 1 1 calc R U . . .
C36 C 0.97609(16) 0.56209(14) 0.4027(2) 0.0484(7) Uani 1 1 d . . . . .
H54 H 1.0011 0.5621 0.4625 0.073 Uiso 1 1 calc R U . . .
H55 H 1.0165 0.5900 0.3711 0.073 Uiso 1 1 calc R U . . .
H56 H 0.9706 0.5107 0.3820 0.073 Uiso 1 1 calc R U . . .
C37 C 0.7384(2) 0.53802(14) 0.65131(14) 0.0410(6) Uani 1 1 d . . . . .
H57 H 0.6801 0.5135 0.6597 0.049 Uiso 1 1 calc R U . . .
C38 C 0.7287(2) 0.61717(15) 0.67410(16) 0.0466(6) Uani 1 1 d . . . . .
H58 H 0.7181 0.6206 0.7327 0.070 Uiso 1 1 calc R U . . .
H59 H 0.6773 0.6391 0.6373 0.070 Uiso 1 1 calc R U . . .
H60 H 0.7842 0.6442 0.6673 0.070 Uiso 1 1 calc R U . . .
C39 C 0.81165(17) 0.49612(14) 0.70695(13) 0.0372(5) Uani 1 1 d . . . . .
H61 H 0.8710 0.5168 0.7002 0.056 Uiso 1 1 calc R U . . .
H62 H 0.8095 0.4434 0.6910 0.056 Uiso 1 1 calc R U . . .
H63 H 0.8021 0.5009 0.7658 0.056 Uiso 1 1 calc R U . . .
C40 C 0.64416(18) 0.39090(12) 0.39090(13) 0.0346(5) Uani 1 1 d . . . . .
H64 H 0.6585 0.3834 0.3326 0.041 Uiso 1 1 calc R U . . .
C41 C 0.5428(2) 0.40663(14) 0.38460(19) 0.0505(7) Uani 1 1 d . . . . .
H65 H 0.5277 0.4175 0.4407 0.076 Uiso 1 1 calc R U . . .
H66 H 0.5086 0.3629 0.3614 0.076 Uiso 1 1 calc R U . . .
H67 H 0.5270 0.4496 0.3477 0.076 Uiso 1 1 calc R U . . .
C42 C 0.6664(2) 0.31856(13) 0.43974(16) 0.0484(7) Uani 1 1 d . . . . .
H68 H 0.7323 0.3129 0.4528 0.073 Uiso 1 1 calc R U . . .
H69 H 0.6410 0.2763 0.4056 0.073 Uiso 1 1 calc R U . . .
H70 H 0.6401 0.3201 0.4922 0.073 Uiso 1 1 calc R U . . .
C43 C 0.8395(8) 0.2152(4) 0.2582(6) 0.048(3) Uani 0.380(12) 1 d . . P A 2
H71 H 0.8929 0.1860 0.2474 0.058 Uiso 0.380(12) 1 calc R U P A 2
H72 H 0.7921 0.1787 0.2673 0.058 Uiso 0.380(12) 1 calc R U P A 2

loop_
_atom_site_aniso_label
_atom_site_aniso_U_11
_atom_site_aniso_U_22
_atom_site_aniso_U_33
_atom_site_aniso_U_23
_atom_site_aniso_U_13
_atom_site_aniso_U_12
Si1 0.0129(2) 0.0140(2) 0.0107(2) -0.00057(16) 0.00331(16) 0.00010(16)
Si2 0.0228(2) 0.0164(2) 0.0120(2) 0.00097(17) 0.00247(18) 0.00231(18)
Si3 0.0163(2) 0.0184(2) 0.0162(2) -0.00087(17) 0.00590(17) -0.00356(18)
Si4 0.0163(2) 0.0184(2) 0.0134(2) -0.00422(17) 0.00180(17) -0.00075(18)
N1 0.0159(7) 0.0166(7) 0.0135(7) -0.0010(5) 0.0046(5) 0.0026(5)
B1 0.0171(9) 0.0174(9) 0.0182(9) 0.0011(7) 0.0038(7) -0.0019(7)
C1 0.0131(7) 0.0160(8) 0.0114(7) -0.0007(6) 0.0035(6) 0.0010(6)
C2 0.0193(8) 0.0222(9) 0.0132(8) 0.0012(6) 0.0023(6) 0.0065(7)
C3 0.0222(9) 0.0201(8) 0.0149(8) 0.0024(7) 0.0045(6) 0.0066(7)
C4 0.0295(9) 0.0163(8) 0.0115(8) 0.0006(6) 0.0018(7) 0.0018(7)
C5 0.0245(9) 0.0185(9) 0.0212(9) -0.0025(7) -0.0032(7) 0.0054(7)
C6 0.0367(11) 0.0253(10) 0.0227(9) -0.0081(8) -0.0082(8) 0.0074(8)
C7 0.0569(14) 0.0265(10) 0.0152(9) 0.0013(8) 0.0046(9) 0.0107(10)
C8 0.0594(15) 0.0258(10) 0.0194(10) 0.0025(8) 0.0153(9) -0.0022(10)
C9 0.0448(12) 0.0193(9) 0.0174(9) 0.0007(7) 0.0102(8) -0.0026(8)
C10 0.0185(9) 0.0300(10) 0.0188(9) -0.0022(7) 0.0011(7) 0.0062(7)
C11 0.0347(11) 0.0209(9) 0.0189(9) 0.0014(7) 0.0011(8) 0.0048(8)
C12 0.0207(9) 0.0333(11) 0.0285(10) 0.0064(8) 0.0068(8) 0.0095(8)
C13 0.0187(9) 0.0284(10) 0.0365(11) 0.0020(8) -0.0008(8) 0.0052(8)
C14 0.0274(10) 0.0265(10) 0.0336(11) -0.0012(8) -0.0095(8) 0.0058(8)
C15 0.0381(13) 0.0412(13) 0.0426(13) -0.0186(11) 0.0080(10) -0.0144(10)
C16 0.028(2) 0.0214(17) 0.037(2) 0.0020(14) 0.0096(15) -0.0022(15)
C17 0.0531(14) 0.0241(10) 0.0357(12) 0.0075(9) 0.0128(11) -0.0003(10)
C18 0.0311(11) 0.0257(10) 0.0375(11) -0.0105(9) 0.0134(9) -0.0118(8)
C19 0.0314(10) 0.0274(10) 0.0235(9) 0.0032(8) 0.0139(8) -0.0029(8)
C20 0.0158(9) 0.0380(11) 0.0319(10) 0.0048(9) 0.0043(7) -0.0015(8)
C21 0.0309(10) 0.0351(11) 0.0154(9) -0.0063(8) -0.0028(7) 0.0009(8)
C22 0.0269(9) 0.0240(9) 0.0244(9) -0.0053(7) 0.0089(7) 0.0044(8)
C23 0.0210(9) 0.0238(9) 0.0289(10) -0.0059(8) 0.0033(7) -0.0067(7)
C24 0.0137(7) 0.0190(8) 0.0155(8) -0.0042(6) 0.0047(6) 0.0011(6)
C25 0.0163(8) 0.0240(9) 0.0168(8) -0.0016(7) 0.0052(6) -0.0010(7)
C26 0.0166(8) 0.0256(9) 0.0239(9) -0.0092(7) 0.0051(7) -0.0022(7)
C27 0.0178(8) 0.0225(9) 0.0209(9) -0.0024(7) 0.0052(7) 0.0053(7)
C28 0.0215(9) 0.0367(11) 0.0188(9) -0.0018(8) 0.0098(7) 0.0022(8)
C29 0.0246(10) 0.0471(13) 0.0176(9) -0.0121(8) 0.0045(7) 0.0065(9)
C30 0.0201(9) 0.0349(11) 0.0285(10) -0.0187(8) 0.0037(7) -0.0008(8)
C31 0.0286(10) 0.0300(11) 0.0350(11) -0.0158(9) 0.0098(8) 0.0030(8)
C32 0.0198(9) 0.0290(10) 0.0260(9) -0.0066(8) 0.0073(7) 0.0065(7)
C33 0.0176(9) 0.0414(12) 0.0254(10) -0.0068(8) 0.0093(7) 0.0033(8)
C34 0.0237(9) 0.0223(9) 0.0318(10) -0.0070(8) 0.0011(8) -0.0026(7)
C35 0.0325(11) 0.0245(10) 0.0387(12) -0.0070(9) -0.0014(9) -0.0049(8)
C36 0.0272(12) 0.0346(13) 0.083(2) -0.0103(13) 0.0074(12) 0.0022(10)
C37 0.0651(17) 0.0393(13) 0.0193(10) -0.0034(9) 0.0081(10) 0.0109(12)
C38 0.0604(17) 0.0500(15) 0.0321(12) -0.0028(11) 0.0161(11) 0.0105(13)
C39 0.0492(14) 0.0467(13) 0.0164(9) 0.0024(9) 0.0070(9) 0.0112(11)
C40 0.0596(15) 0.0234(10) 0.0248(10) -0.0024(8) 0.0203(10) -0.0158(10)
C41 0.0618(17) 0.0313(13) 0.0612(17) -0.0048(12) 0.0186(14) -0.0216(12)
C42 0.086(2) 0.0234(11) 0.0407(14) -0.0018(10) 0.0250(14) -0.0084(12)
C43 0.059(6) 0.017(3) 0.074(5) 0.003(3) 0.025(4) -0.009(3)

loop_
_atom_type_symbol
_atom_type_description
_atom_type_scat_dispersion_real
_atom_type_scat_dispersion_imag
_atom_type_scat_source
C C 0.0033 0.0016 'International Tables Vol C Tables 4.2.6.8 and 6.1.1.4'
H H 0.0000 0.0000 'International Tables Vol C Tables 4.2.6.8 and 6.1.1.4'
B B 0.0013 0.0007 'International Tables Vol C Tables 4.2.6.8 and 6.1.1.4'
N N 0.0061 0.0033 'International Tables Vol C Tables 4.2.6.8 and 6.1.1.4'
Si Si 0.0817 0.0704 'International Tables Vol C Tables 4.2.6.8 and 6.1.1.4'

loop_
_geom_angle_atom_site_label_1
_geom_angle_atom_site_label_2
_geom_angle_atom_site_label_3
_geom_angle
N1 Si1 C1 97.75(7)
N1 Si1 Si2 131.76(5)
C1 Si1 Si2 128.65(5)
C4 Si2 B1 116.01(8)
C4 Si2 Si1 119.51(6)
B1 Si2 Si1 122.80(6)
C20 Si3 C19 108.13(9)
C20 Si3 C18 106.23(10)
C19 Si3 C18 106.91(10)
C20 Si3 C1 114.33(8)
C19 Si3 C1 109.54(8)
C18 Si3 C1 111.37(8)
C22 Si4 C23 110.63(9)
C22 Si4 C21 104.22(9)
C23 Si4 C21 106.86(9)
C22 Si4 C1 115.85(8)
C23 Si4 C1 109.61(8)
C21 Si4 C1 109.19(8)
C3 N1 C24 117.32(13)
C3 N1 Si1 111.65(11)
C24 N1 Si1 129.24(11)
C10 B1 C11 109.28(15)
C10 B1 Si2 131.18(14)
C11 B1 Si2 119.28(13)
C2 C1 Si1 99.06(10)
C2 C1 Si4 104.90(11)
Si1 C1 Si4 117.91(9)
C2 C1 Si3 109.40(11)
Si1 C1 Si3 110.22(8)
Si4 C1 Si3 113.85(8)
C3 C2 C1 112.25(14)
N1 C3 C2 107.07(14)
C5 C4 C9 118.30(16)
C5 C4 Si2 120.55(14)
C9 C4 Si2 120.97(14)
C6 C5 C4 119.27(19)
C6 C5 C34 119.36(18)
C4 C5 C34 121.35(17)
C7 C6 C5 122.19(19)
C8 C7 C6 118.04(19)
C8 C7 C37 118.8(2)
C6 C7 C37 123.2(2)
C7 C8 C9 122.3(2)
C8 C9 C4 119.86(19)
C8 C9 C40 116.60(18)
C4 C9 C40 123.52(17)
C12 C10 C15 111.19(17)
C12 C10 B1 108.27(16)
C15 C10 B1 108.65(16)
C17 C11 C14 111.33(18)
C17 C11 B1 111.59(17)
C14 C11 B1 104.66(15)
C13 C12 C10 114.11(16)
C14 C13 C12 112.32(16)
C13 C14 C11 113.50(17)
C43 C15 C10 118.9(3)
C16 C15 C10 114.3(2)
C17 C16 C15 115.4(3)
C16 C17 C11 113.8(2)
C11 C17 C43 114.7(3)
N1 C24 C25 109.04(14)
N1 C24 C27 111.48(14)
C25 C24 C27 108.24(14)
N1 C24 C26 110.61(13)
C25 C24 C26 108.89(14)
C27 C24 C26 108.51(14)
C24 C25 C28 110.73(15)
C24 C26 C30 110.20(14)
C24 C27 C32 110.41(15)
C29 C28 C33 109.52(17)
C29 C28 C25 109.28(15)
C33 C28 C25 109.20(15)
C30 C29 C28 109.71(16)
C29 C30 C31 109.80(17)
C29 C30 C26 109.39(16)
C31 C30 C26 109.29(17)
C30 C31 C32 109.23(16)
C33 C32 C31 109.95(17)
C33 C32 C27 109.51(16)
C31 C32 C27 109.24(15)
C32 C33 C28 109.34(15)
C5 C34 C36 111.10(18)
C5 C34 C35 113.76(17)
C36 C34 C35 109.44(18)
C38 C37 C39 114.9(2)
C38 C37 C7 114.0(2)
C39 C37 C7 110.06(19)
C9 C40 C41 112.53(19)
C9 C40 C42 111.2(2)
C41 C40 C42 109.2(2)
C15 C43 C17 122.0(5)

loop_
_geom_bond_atom_site_label_1
_geom_bond_atom_site_label_2
_geom_bond_distance
Si1 N1 1.7215(15)
Si1 C1 1.8864(16)
Si1 Si2 2.2146(6)
Si2 C4 1.9023(18)
Si2 B1 1.945(2)
Si3 C20 1.866(2)
Si3 C19 1.8746(19)
Si3 C18 1.875(2)
Si3 C1 1.9101(17)
Si4 C22 1.8717(19)
Si4 C23 1.874(2)
Si4 C21 1.880(2)
Si4 C1 1.9078(17)
N1 C3 1.471(2)
N1 C24 1.486(2)
B1 C10 1.577(3)
B1 C11 1.595(3)
C1 C2 1.573(2)
C2 C3 1.525(2)
C4 C5 1.420(3)
C4 C9 1.422(3)
C5 C6 1.402(3)
C5 C34 1.518(3)
C6 C7 1.399(3)
C7 C8 1.375(3)
C7 C37 1.530(3)
C8 C9 1.399(3)
C9 C40 1.523(3)
C10 C12 1.545(3)
C10 C15 1.567(3)
C11 C17 1.543(3)
C11 C14 1.547(3)
C12 C13 1.527(3)
C13 C14 1.518(3)
C15 C43 1.336(8)
C15 C16 1.553(5)
C16 C17 1.472(4)
C17 C43 1.584(9)
C24 C25 1.530(2)
C24 C27 1.539(2)
C24 C26 1.540(2)
C25 C28 1.540(2)
C26 C30 1.542(2)
C27 C32 1.540(2)
C28 C29 1.529(3)
C28 C33 1.534(3)
C29 C30 1.527(3)
C30 C31 1.532(3)
C31 C32 1.533(3)
C32 C33 1.525(3)
C34 C36 1.528(3)
C34 C35 1.531(3)
C37 C38 1.479(3)
C37 C39 1.508(3)
C40 C41 1.527(4)
C40 C42 1.528(3)

loop_
_geom_torsion_atom_site_label_1
_geom_torsion_atom_site_label_2
_geom_torsion_atom_site_label_3
_geom_torsion_atom_site_label_4
_geom_torsion
C1 Si1 N1 C3 -5.05(13)
Si2 Si1 N1 C3 160.09(9)
C1 Si1 N1 C24 -169.17(14)
Si2 Si1 N1 C24 -4.02(18)
N1 Si1 C1 C2 -15.12(11)
Si2 Si1 C1 C2 179.06(8)
N1 Si1 C1 Si4 -127.40(9)
Si2 Si1 C1 Si4 66.78(11)
N1 Si1 C1 Si3 99.54(9)
Si2 Si1 C1 Si3 -66.28(10)
Si1 C1 C2 C3 32.07(16)
Si4 C1 C2 C3 154.28(12)
Si3 C1 C2 C3 -83.22(15)
C24 N1 C3 C2 -169.17(14)
Si1 N1 C3 C2 24.63(17)
C1 C2 C3 N1 -38.30(19)
C9 C4 C5 C6 0.2(3)
Si2 C4 C5 C6 -175.15(14)
C9 C4 C5 C34 178.46(18)
Si2 C4 C5 C34 3.1(2)
C4 C5 C6 C7 -2.0(3)
C34 C5 C6 C7 179.75(19)
C5 C6 C7 C8 1.7(3)
C5 C6 C7 C37 -179.8(2)
C6 C7 C8 C9 0.3(3)
C37 C7 C8 C9 -178.2(2)
C7 C8 C9 C4 -2.0(4)
C7 C8 C9 C40 176.7(2)
C5 C4 C9 C8 1.7(3)
Si2 C4 C9 C8 177.03(17)
C5 C4 C9 C40 -176.9(2)
Si2 C4 C9 C40 -1.5(3)
C11 B1 C10 C12 -61.7(2)
Si2 B1 C10 C12 112.25(18)
C11 B1 C10 C15 59.2(2)
Si2 B1 C10 C15 -126.88(18)
C10 B1 C11 C17 -55.9(2)
Si2 B1 C11 C17 129.38(16)
C10 B1 C11 C14 64.63(19)
Si2 B1 C11 C14 -110.10(16)
C15 C10 C12 C13 -66.4(2)
B1 C10 C12 C13 52.9(2)
C10 C12 C13 C14 -48.9(2)
C12 C13 C14 C11 53.9(2)
C17 C11 C14 C13 59.9(2)
B1 C11 C14 C13 -60.8(2)
C12 C10 C15 C43 71.5(7)
B1 C10 C15 C43 -47.6(7)
C12 C10 C15 C16 107.8(3)
B1 C10 C15 C16 -11.3(3)
C43 C15 C16 C17 62.0(6)
C10 C15 C16 C17 -44.1(4)
C15 C16 C17 C11 48.9(5)
C15 C16 C17 C43 -50.1(5)
C14 C11 C17 C16 -115.1(3)
B1 C11 C17 C16 1.5(3)
C14 C11 C17 C43 -80.4(5)
B1 C11 C17 C43 36.2(6)
C3 N1 C24 C25 148.01(15)
Si1 N1 C24 C25 -48.62(19)
C3 N1 C24 C27 28.6(2)
Si1 N1 C24 C27 -168.08(12)
C3 N1 C24 C26 -92.27(18)
Si1 N1 C24 C26 71.09(19)
N1 C24 C25 C28 179.37(14)
C27 C24 C25 C28 -59.19(18)
C26 C24 C25 C28 58.59(18)
N1 C24 C26 C30 -178.37(15)
C25 C24 C26 C30 -58.6(2)
C27 C24 C26 C30 59.0(2)
N1 C24 C27 C32 178.91(15)
C25 C24 C27 C32 58.98(19)
C26 C24 C27 C32 -59.04(19)
C24 C25 C28 C29 -59.5(2)
C24 C25 C28 C33 60.2(2)
C33 C28 C29 C30 -59.71(19)
C25 C28 C29 C30 59.9(2)
C28 C29 C30 C31 59.7(2)
C28 C29 C30 C26 -60.2(2)
C24 C26 C30 C29 59.8(2)
C24 C26 C30 C31 -60.4(2)
C29 C30 C31 C32 -59.4(2)
C26 C30 C31 C32 60.6(2)
C30 C31 C32 C33 59.7(2)
C30 C31 C32 C27 -60.5(2)
C24 C27 C32 C33 -60.2(2)
C24 C27 C32 C31 60.2(2)
C31 C32 C33 C28 -60.0(2)
C27 C32 C33 C28 60.0(2)
C29 C28 C33 C32 59.8(2)
C25 C28 C33 C32 -59.9(2)
C6 C5 C34 C36 87.7(2)
C4 C5 C34 C36 -90.6(2)
C6 C5 C34 C35 -36.3(3)
C4 C5 C34 C35 145.40(18)
C8 C7 C37 C38 -132.6(3)
C6 C7 C37 C38 48.9(3)
C8 C7 C37 C39 96.6(3)
C6 C7 C37 C39 -81.8(3)
C8 C9 C40 C41 64.9(3)
C4 C9 C40 C41 -116.5(2)
C8 C9 C40 C42 -58.1(3)
C4 C9 C40 C42 120.6(2)
C16 C15 C43 C17 -61.0(8)
C10 C15 C43 C17 29.6(12)
C16 C17 C43 C15 71.9(9)
C11 C17 C43 C15 -23.7(11)
